data_4035251
loop_
_publ_author_name
'Jian, Jia-Hong'
'Hsu, Chih-Lung'
'Syu, Jin-Fong'
'Kuo, Ting-Shen'
'Tsai, Ming-Kang'
'Wu, Ping-Yu'
'Wu, Hsyueh-Liang'

_publ_section_title
;
 Access to \b<sup>2</sup>-Amino Acids via Enantioselective 1,4-Arylation
 of \b-Nitroacrylates Catalyzed by Chiral Rhodium Catalysts.
;
_journal_issue 19
_journal_name_full 'The Journal of organic chemistry'
_journal_page_first 12184
_journal_page_last 12191
_journal_paper_doi 10.1021/acs.joc.8b00586
_journal_volume 83
_journal_year 2018
_chemical_absolute_configuration unk
_chemical_formula_moiety 'C19 H21 N O4'
_chemical_formula_sum 'C19 H21 N O4'
_chemical_formula_weight 327.37
_space_group_IT_number 5
_space_group_name_Hall 'C 2y'
_space_group_name_H-M_alt 'C 1 2 1'
_symmetry_cell_setting monoclinic
_symmetry_space_group_name_H-M 'C 1 2 1'
_atom_sites_solution_hydrogens geom
_atom_sites_solution_primary direct
_atom_sites_solution_secondary difmap
_audit_creation_method SHELXL-97
_cell_angle_alpha 90.00
_cell_angle_beta 115.841(2)
_cell_angle_gamma 90.00
_cell_formula_units_Z 4
_cell_length_a 17.6648(6)
_cell_length_b 5.6836(2)
_cell_length_c 18.7544(9)
_cell_measurement_reflns_used 2712
_cell_measurement_temperature 200(2)
_cell_measurement_theta_max 24.65
_cell_measurement_theta_min 2.30
_cell_volume 1694.66(12)
_computing_molecular_graphics 'Ortep-3 for Windows (Farrugia, 1997)'
_computing_publication_material 'WinGX publication routines (Farrugia, 1999)'
_computing_structure_refinement 'SHELXL-97 (Sheldrick, 1997)'
_computing_structure_solution 'SHELXS-86 (Sheldrick, 1986)'
_diffrn_ambient_temperature 200(2)
_diffrn_measured_fraction_theta_full 0.995
_diffrn_measured_fraction_theta_max 0.995
_diffrn_measurement_device_type 'Bruker APEX2'
_diffrn_radiation_monochromator graphite
_diffrn_radiation_source 'fine-focus sealed tube'
_diffrn_radiation_type MoK\a
_diffrn_radiation_wavelength 0.71073
_diffrn_reflns_av_R_equivalents 0.0297
_diffrn_reflns_av_sigmaI/netI 0.0384
_diffrn_reflns_limit_h_max 20
_diffrn_reflns_limit_h_min -18
_diffrn_reflns_limit_k_max 6
_diffrn_reflns_limit_k_min -6
_diffrn_reflns_limit_l_max 22
_diffrn_reflns_limit_l_min -22
_diffrn_reflns_number 7550
_diffrn_reflns_theta_full 25.06
_diffrn_reflns_theta_max 25.06
_diffrn_reflns_theta_min 2.31
_exptl_absorpt_coefficient_mu 0.090
_exptl_absorpt_correction_T_max 0.9919
_exptl_absorpt_correction_T_min 0.9770
_exptl_absorpt_correction_type multi-scan
_exptl_crystal_colour colorless
_exptl_crystal_density_diffrn 1.283
_exptl_crystal_density_method 'not measured'
_exptl_crystal_description prism
_exptl_crystal_F_000 696
_exptl_crystal_size_max 0.26
_exptl_crystal_size_mid 0.11
_exptl_crystal_size_min 0.09
_refine_diff_density_max 0.111
_refine_diff_density_min -0.140
_refine_diff_density_rms 0.030
_refine_ls_abs_structure_details 'Flack H D (1983), Acta Cryst. A39, 876-881'
_refine_ls_abs_structure_Flack 0.0(11)
_refine_ls_extinction_method none
_refine_ls_goodness_of_fit_ref 1.042
_refine_ls_hydrogen_treatment constr
_refine_ls_matrix_type full
_refine_ls_number_parameters 218
_refine_ls_number_reflns 2888
_refine_ls_number_restraints 1
_refine_ls_restrained_S_all 1.042
_refine_ls_R_factor_all 0.0460
_refine_ls_R_factor_gt 0.0341
_refine_ls_shift/su_max 0.004
_refine_ls_shift/su_mean 0.000
_refine_ls_structure_factor_coef Fsqd
_refine_ls_weighting_details 'calc w=1/[\s^2^(Fo^2^)+(0.0349P)^2^+0.2052P] where P=(Fo^2^+2Fc^2^)/3'
_refine_ls_weighting_scheme calc
_refine_ls_wR_factor_gt 0.0709
_refine_ls_wR_factor_ref 0.0761
_reflns_number_gt 2444
_reflns_number_total 2888
_reflns_threshold_expression >2sigma(I)
_cod_data_source_file jo8b00586_si_003.cif
_cod_data_source_block a17253
_cod_original_cell_volume 1694.65(12)
_cod_original_sg_symbol_H-M 'C 2'
_cod_database_code 4035251

loop_
_symmetry_equiv_pos_as_xyz
'x, y, z'
'-x, y, -z'
'x+1/2, y+1/2, z'
'-x+1/2, y+1/2, -z'

loop_
_atom_site_label
_atom_site_type_symbol
_atom_site_fract_x
_atom_site_fract_y
_atom_site_fract_z
_atom_site_U_iso_or_equiv
_atom_site_adp_type
_atom_site_occupancy
_atom_site_symmetry_multiplicity
_atom_site_calc_flag
_atom_site_refinement_flags
C1 C 0.84130(11) 0.2465(4) 0.59688(10) 0.0329(4) Uani 1 1 d .
H1A H 0.8099 0.1013 0.5959 0.039 Uiso 1 1 calc R
H1B H 0.8092 0.3817 0.6028 0.039 Uiso 1 1 calc R
C2 C 0.92683(11) 0.2383(4) 0.66810(10) 0.0262(4) Uani 1 1 d .
H2 H 0.9591 0.3829 0.6682 0.031 Uiso 1 1 calc R
C3 C 0.97636(11) 0.0217(3) 0.66446(11) 0.0254(4) Uani 1 1 d .
C4 C 1.11954(11) -0.1020(3) 0.68819(11) 0.0281(4) Uani 1 1 d .
C5 C 1.09106(13) -0.2022(4) 0.60556(11) 0.0431(5) Uani 1 1 d .
H5A H 1.0402 -0.2969 0.5918 0.065 Uiso 1 1 calc R
H5B H 1.1357 -0.3014 0.6040 0.065 Uiso 1 1 calc R
H5C H 1.0788 -0.0732 0.5675 0.065 Uiso 1 1 calc R
C6 C 1.19793(12) 0.0474(4) 0.71129(12) 0.0382(5) Uani 1 1 d .
H6A H 1.2150 0.1107 0.7647 0.057 Uiso 1 1 calc R
H6B H 1.1860 0.1775 0.6736 0.057 Uiso 1 1 calc R
H6C H 1.2434 -0.0495 0.7105 0.057 Uiso 1 1 calc R
C7 C 1.13244(12) -0.2889(4) 0.74998(12) 0.0393(5) Uani 1 1 d .
H7A H 1.1501 -0.2143 0.8019 0.059 Uiso 1 1 calc R
H7B H 1.1759 -0.3993 0.7520 0.059 Uiso 1 1 calc R
H7C H 1.0796 -0.3740 0.7360 0.059 Uiso 1 1 calc R
C8 C 0.91391(10) 0.2346(3) 0.74327(10) 0.0239(4) Uani 1 1 d .
C9 C 0.93836(11) 0.4262(3) 0.79444(10) 0.0263(4) Uani 1 1 d .
H9 H 0.9642 0.5579 0.7828 0.032 Uiso 1 1 calc R
C10 C 0.92545(12) 0.4272(3) 0.86247(11) 0.0264(4) Uani 1 1 d .
H10 H 0.9422 0.5605 0.8964 0.032 Uiso 1 1 calc R
C11 C 0.88865(10) 0.2371(3) 0.88178(10) 0.0253(4) Uani 1 1 d .
C12 C 0.86435(11) 0.0450(3) 0.83025(10) 0.0283(4) Uani 1 1 d .
H12 H 0.8391 -0.0872 0.8422 0.034 Uiso 1 1 calc R
C13 C 0.87636(11) 0.0432(3) 0.76201(11) 0.0277(4) Uani 1 1 d .
H13 H 0.8589 -0.0892 0.7277 0.033 Uiso 1 1 calc R
C14 C 0.87623(10) 0.2367(3) 0.95542(10) 0.0262(4) Uani 1 1 d .
C15 C 0.90207(11) 0.0472(4) 1.00754(11) 0.0300(4) Uani 1 1 d .
H15 H 0.9254 -0.0875 0.9946 0.036 Uiso 1 1 calc R
C16 C 0.89438(12) 0.0514(4) 1.07779(11) 0.0349(5) Uani 1 1 d .
H16 H 0.9136 -0.0783 1.1132 0.042 Uiso 1 1 calc R
C17 C 0.85887(12) 0.2436(4) 1.09669(11) 0.0359(5) Uani 1 1 d .
H17 H 0.8539 0.2471 1.1451 0.043 Uiso 1 1 calc R
C18 C 0.83054(12) 0.4314(4) 1.04459(12) 0.0358(5) Uani 1 1 d .
H18 H 0.8046 0.5622 1.0566 0.043 Uiso 1 1 calc R
C19 C 0.83988(12) 0.4293(4) 0.97506(11) 0.0308(5) Uani 1 1 d .
H19 H 0.8213 0.5604 0.9402 0.037 Uiso 1 1 calc R
N1 N 0.84670(12) 0.2687(3) 0.52004(9) 0.0408(4) Uani 1 1 d .
O1 O 0.77983(10) 0.2598(3) 0.45985(8) 0.0619(5) Uani 1 1 d .
O2 O 0.91511(10) 0.2925(4) 0.52003(8) 0.0601(5) Uani 1 1 d .
O3 O 0.94475(8) -0.1698(2) 0.64364(8) 0.0374(3) Uani 1 1 d .
O4 O 1.05743(7) 0.0748(2) 0.68901(7) 0.0280(3) Uani 1 1 d .

loop_
_atom_site_aniso_label
_atom_site_aniso_U_11
_atom_site_aniso_U_22
_atom_site_aniso_U_33
_atom_site_aniso_U_23
_atom_site_aniso_U_13
_atom_site_aniso_U_12
C1 0.0306(10) 0.0374(11) 0.0291(11) 0.0021(10) 0.0116(9) 0.0071(9)
C2 0.0257(10) 0.0244(9) 0.0293(10) 0.0000(9) 0.0128(8) -0.0002(8)
C3 0.0231(10) 0.0267(11) 0.0259(10) 0.0020(9) 0.0101(8) 0.0015(9)
C4 0.0232(10) 0.0318(11) 0.0323(11) -0.0004(9) 0.0148(9) 0.0066(8)
C5 0.0419(12) 0.0525(14) 0.0382(12) -0.0087(12) 0.0206(10) 0.0053(11)
C6 0.0252(11) 0.0440(12) 0.0457(12) 0.0001(12) 0.0157(9) -0.0005(10)
C7 0.0333(11) 0.0390(13) 0.0454(13) 0.0085(11) 0.0170(10) 0.0086(10)
C8 0.0187(9) 0.0235(9) 0.0270(10) 0.0018(9) 0.0074(8) 0.0051(8)
C9 0.0245(10) 0.0222(10) 0.0323(11) 0.0031(9) 0.0124(9) 0.0002(8)
C10 0.0244(10) 0.0223(9) 0.0297(11) -0.0034(9) 0.0093(9) 0.0007(8)
C11 0.0190(9) 0.0264(10) 0.0278(10) 0.0012(9) 0.0078(8) 0.0036(8)
C12 0.0254(10) 0.0245(10) 0.0337(11) 0.0030(10) 0.0117(9) 0.0005(9)
C13 0.0260(10) 0.0242(10) 0.0312(11) -0.0017(10) 0.0108(9) 0.0012(9)
C14 0.0196(9) 0.0282(10) 0.0289(10) -0.0003(10) 0.0087(8) -0.0033(9)
C15 0.0254(10) 0.0281(11) 0.0354(11) 0.0021(10) 0.0121(9) -0.0023(9)
C16 0.0329(11) 0.0365(11) 0.0328(11) 0.0050(11) 0.0121(9) -0.0071(10)
C17 0.0358(11) 0.0452(13) 0.0280(11) -0.0044(11) 0.0150(9) -0.0114(11)
C18 0.0337(12) 0.0365(12) 0.0405(13) -0.0090(11) 0.0192(11) -0.0023(10)
C19 0.0302(12) 0.0290(10) 0.0314(12) 0.0001(9) 0.0117(10) -0.0017(9)
N1 0.0477(12) 0.0386(11) 0.0310(10) 0.0007(9) 0.0126(9) 0.0113(9)
O1 0.0551(10) 0.0791(13) 0.0307(8) -0.0022(10) -0.0006(8) 0.0194(10)
O2 0.0577(11) 0.0850(13) 0.0440(9) -0.0017(10) 0.0282(8) -0.0043(10)
O3 0.0291(8) 0.0272(8) 0.0551(9) -0.0073(7) 0.0175(7) -0.0026(6)
O4 0.0226(7) 0.0265(7) 0.0352(7) -0.0024(7) 0.0130(6) 0.0023(6)

loop_
_atom_type_symbol
_atom_type_description
_atom_type_scat_dispersion_real
_atom_type_scat_dispersion_imag
_atom_type_scat_source
C C 0.0033 0.0016 'International Tables Vol C Tables 4.2.6.8 and 6.1.1.4'
H H 0.0000 0.0000 'International Tables Vol C Tables 4.2.6.8 and 6.1.1.4'
N N 0.0061 0.0033 'International Tables Vol C Tables 4.2.6.8 and 6.1.1.4'
O O 0.0106 0.0060 'International Tables Vol C Tables 4.2.6.8 and 6.1.1.4'

loop_
_geom_angle_atom_site_label_1
_geom_angle_atom_site_label_2
_geom_angle_atom_site_label_3
_geom_angle
N1 C1 C2 113.23(14)
N1 C1 H1A 108.9
C2 C1 H1A 108.9
N1 C1 H1B 108.9
C2 C1 H1B 108.9
H1A C1 H1B 107.7
C1 C2 C8 108.74(13)
C1 C2 C3 110.77(15)
C8 C2 C3 110.46(15)
C1 C2 H2 108.9
C8 C2 H2 108.9
C3 C2 H2 108.9
O3 C3 O4 126.24(17)
O3 C3 C2 123.17(16)
O4 C3 C2 110.57(15)
O4 C4 C7 109.29(13)
O4 C4 C5 110.22(15)
C7 C4 C5 112.99(18)
O4 C4 C6 101.76(14)
C7 C4 C6 111.08(16)
C5 C4 C6 110.92(15)
C4 C5 H5A 109.5
C4 C5 H5B 109.5
H5A C5 H5B 109.5
C4 C5 H5C 109.5
H5A C5 H5C 109.5
H5B C5 H5C 109.5
C4 C6 H6A 109.5
C4 C6 H6B 109.5
H6A C6 H6B 109.5
C4 C6 H6C 109.5
H6A C6 H6C 109.5
H6B C6 H6C 109.5
C4 C7 H7A 109.5
C4 C7 H7B 109.5
H7A C7 H7B 109.5
C4 C7 H7C 109.5
H7A C7 H7C 109.5
H7B C7 H7C 109.5
C9 C8 C13 118.38(15)
C9 C8 C2 120.08(16)
C13 C8 C2 121.53(17)
C8 C9 C10 120.72(17)
C8 C9 H9 119.6
C10 C9 H9 119.6
C11 C10 C9 121.27(18)
C11 C10 H10 119.4
C9 C10 H10 119.4
C10 C11 C12 117.76(16)
C10 C11 C14 121.20(17)
C12 C11 C14 121.03(17)
C13 C12 C11 121.38(18)
C13 C12 H12 119.3
C11 C12 H12 119.3
C12 C13 C8 120.49(17)
C12 C13 H13 119.8
C8 C13 H13 119.8
C15 C14 C19 117.97(16)
C15 C14 C11 121.12(17)
C19 C14 C11 120.90(17)
C16 C15 C14 121.20(19)
C16 C15 H15 119.4
C14 C15 H15 119.4
C17 C16 C15 120.2(2)
C17 C16 H16 119.9
C15 C16 H16 119.9
C16 C17 C18 119.57(17)
C16 C17 H17 120.2
C18 C17 H17 120.2
C19 C18 C17 120.21(18)
C19 C18 H18 119.9
C17 C18 H18 119.9
C18 C19 C14 120.84(19)
C18 C19 H19 119.6
C14 C19 H19 119.6
O2 N1 O1 124.18(17)
O2 N1 C1 119.47(16)
O1 N1 C1 116.35(17)
C3 O4 C4 121.82(14)

loop_
_geom_bond_atom_site_label_1
_geom_bond_atom_site_label_2
_geom_bond_distance
C1 N1 1.490(2)
C1 C2 1.520(2)
C1 H1A 0.9900
C1 H1B 0.9900
C2 C8 1.523(2)
C2 C3 1.529(2)
C2 H2 1.0000
C3 O3 1.208(2)
C3 O4 1.334(2)
C4 O4 1.493(2)
C4 C7 1.514(3)
C4 C5 1.516(3)
C4 C6 1.518(3)
C5 H5A 0.9800
C5 H5B 0.9800
C5 H5C 0.9800
C6 H6A 0.9800
C6 H6B 0.9800
C6 H6C 0.9800
C7 H7A 0.9800
C7 H7B 0.9800
C7 H7C 0.9800
C8 C9 1.390(3)
C8 C13 1.396(3)
C9 C10 1.391(2)
C9 H9 0.9500
C10 C11 1.388(3)
C10 H10 0.9500
C11 C12 1.396(3)
C11 C14 1.490(2)
C12 C13 1.385(2)
C12 H12 0.9500
C13 H13 0.9500
C14 C15 1.391(3)
C14 C19 1.397(3)
C15 C16 1.382(2)
C15 H15 0.9500
C16 C17 1.381(3)
C16 H16 0.9500
C17 C18 1.385(3)
C17 H17 0.9500
C18 C19 1.384(3)
C18 H18 0.9500
C19 H19 0.9500
N1 O2 1.216(2)
N1 O1 1.229(2)
